data_7716511
loop_
_publ_author_name
'Beckmann, J. Louis'
'Tiessen, Natalia'
'Neumann, Beate'
'Stammler, Hans-Georg'
'Hoge, Berthold'
'Mitzel, Norbert W.'

_publ_section_title
;
 Polydentate chalcogen bonding: anion trapping with a water-stable host
 compound carrying Se-CF<sub>3</sub> functions.
;
_journal_issue 29
_journal_name_full 'Dalton transactions (Cambridge, England : 2003)'
_journal_page_first 12234
_journal_page_last 12239
_journal_paper_doi 10.1039/d4dt01730g
_journal_volume 53
_journal_year 2024
_chemical_formula_moiety 'C Cl F3 Se'
_chemical_formula_sum 'C Cl F3 Se'
_chemical_formula_weight 183.418
_space_group_crystal_system monoclinic
_space_group_IT_number 14
_space_group_name_Hall '-P 2ybc'
_space_group_name_H-M_alt 'P 1 21/c 1'
_symmetry_Int_Tables_number 14
_atom_sites_solution_primary dual
_audit_creation_date 2023-12-09
_audit_creation_method
;
Olex2 1.5-ac6-012
(compiled 2023.08.24 svn.re1ec1418 for Rigaku Oxford Diffraction, GUI svn.r6817)
;
_audit_update_record
;
2024-03-05 deposited with the CCDC.	2024-07-02 downloaded from the CCDC.
;
_cell_angle_alpha 90
_cell_angle_beta 106.049(4)
_cell_angle_gamma 90
_cell_formula_units_Z 8
_cell_length_a 11.6701(4)
_cell_length_b 8.6917(3)
_cell_length_c 9.1211(3)
_cell_measurement_reflns_used 16018
_cell_measurement_temperature 100.00(12)
_cell_measurement_theta_max 40.6820
_cell_measurement_theta_min 4.0470
_cell_volume 889.12(6)
_computing_cell_refinement 'CrysAlisPro 1.171.43.98a (Rigaku OD, 2023)'
_computing_data_collection 'CrysAlisPro system (CCD 43.98a 64-bit (release 24-11-2023))'
_computing_data_reduction 'CrysAlisPro 1.171.43.98a (Rigaku OD, 2023)'
_computing_molecular_graphics 'Olex2 1.5-ac6-012 (Dolomanov et al., 2009)'
_computing_publication_material 'Olex2 1.5-ac6-012 (Dolomanov et al., 2009)'
_computing_structure_refinement 'olex2.refine 1.5-ac6-012 (Bourhis et al., 2015)'
_computing_structure_solution 'SHELXT  (Sheldrick, 2015)'
_diffrn_ambient_environment N~2~
_diffrn_ambient_temperature 100.00(12)
_diffrn_detector 'CCD plate'
_diffrn_detector_area_resol_mean 5.1773
_diffrn_detector_type Atlas
_diffrn_measured_fraction_theta_full 0.9988
_diffrn_measured_fraction_theta_max 0.9876
_diffrn_measurement_details
;
List of Runs (angles in degrees, time in seconds):

  # Type    Start    End  Width  t~exp~   \w     \q     \k     \f   Frames
#--------------------------------------------------------------------------
  1  \w     14.00  40.00   1.00   25.00    --   37.60-141.00 161.00   26
  2  \w     27.00  52.00   1.00   25.00    --   37.60-129.00 -26.00   25
  3  \w    -94.00 -20.00   1.00   25.00    --  -38.54 129.00  46.00   74
  4  \w   -104.00 -14.00   1.00   25.00    --  -38.54 141.00-141.00   90
  5  \w      4.00  40.00   1.00   25.00    --   37.60  80.00  18.94   36
  6  \w      4.00  42.00   1.00   25.00    --   37.60  80.00 -87.61   38
  7  \w    -44.00 -10.00   1.00   25.00    --  -38.54 -57.00-150.00   34
  8  \w    -63.00 -37.00   1.00   25.00    --  -38.54  38.00-120.00   26
  9  \w    -34.00  34.00   1.00   25.00    --  -38.54  38.00-120.00   68
 10  \w   -111.00 -14.00   1.00   25.00    --  -38.54 -38.00-120.00   97
 11  \w   -111.00 -10.00   1.00   25.00    --  -38.54 -57.00   0.00  101
 12  \w   -111.00 -15.00   1.00   25.00    --  -38.54 -57.00 150.00   96
 13  \w   -111.00 -11.00   1.00   25.00    --  -38.54 -57.00  90.00  100
 14  \w   -125.00 -39.00   1.00   25.00    --  -38.54-178.00  60.00   86
 15  \w    -67.00  34.00   1.00   25.00    --  -38.54  57.00  30.00  101
 16  \w    -59.00 -34.00   1.00   25.00    --  -38.54  38.00 -60.00   25
 17  \w     11.00  36.00   1.00   25.00    --  -38.54  38.00 -60.00   25
 18  \w   -110.00 -74.00   1.00   25.00    --  -38.54 -57.00-150.00   36
;
_diffrn_measurement_device 'four-circle diffractometer'
_diffrn_measurement_device_type 'SuperNova, Single source at offset/far, Atlas'
_diffrn_measurement_method '\w scans'
_diffrn_orient_matrix_type 'CrysAlisPro convention (1999,Acta A55,543-557)'
_diffrn_orient_matrix_UB_11 -0.0622304000
_diffrn_orient_matrix_UB_12 -0.0058709000
_diffrn_orient_matrix_UB_13 -0.0347293000
_diffrn_orient_matrix_UB_21 -0.0108920000
_diffrn_orient_matrix_UB_22 0.0510167000
_diffrn_orient_matrix_UB_23 0.0553667000
_diffrn_orient_matrix_UB_31 0.0029717000
_diffrn_orient_matrix_UB_32 0.0634357000
_diffrn_orient_matrix_UB_33 -0.0477023000
_diffrn_radiation_monochromator mirror
_diffrn_radiation_probe x-ray
_diffrn_radiation_type 'Mo K\a'
_diffrn_radiation_wavelength 0.71073
_diffrn_reflns_av_R_equivalents 0.0761
_diffrn_reflns_av_unetI/netI 0.0337
_diffrn_reflns_Laue_measured_fraction_full 0.9988
_diffrn_reflns_Laue_measured_fraction_max 0.9876
_diffrn_reflns_limit_h_max 21
_diffrn_reflns_limit_h_min -21
_diffrn_reflns_limit_k_max 15
_diffrn_reflns_limit_k_min -16
_diffrn_reflns_limit_l_max 16
_diffrn_reflns_limit_l_min -16
_diffrn_reflns_number 42856
_diffrn_reflns_point_group_measured_fraction_full 0.9988
_diffrn_reflns_point_group_measured_fraction_max 0.9876
_diffrn_reflns_theta_full 25.2417
_diffrn_reflns_theta_max 41.08
_diffrn_reflns_theta_min 3.30
_diffrn_source 'micro-focus sealed X-ray tube'
_diffrn_source_type 'SuperNova (Mo) X-ray Source'
_exptl_absorpt_coefficient_mu 8.956
_exptl_absorpt_correction_T_max 0.558
_exptl_absorpt_correction_T_min 0.035
_exptl_absorpt_correction_type gaussian
_exptl_absorpt_process_details
;
CrysAlisPro 1.171.43.98a (Rigaku Oxford Diffraction, 2023)
Numerical absorption correction based on gaussian integration over
a multifaceted crystal model
Spherical absorption correction
using equivalent radius and absorption coefficient.
Empirical absorption correction using spherical harmonics,
implemented in SCALE3 ABSPACK scaling algorithm.
;
_exptl_crystal_colour 'clear yellow'
_exptl_crystal_colour_lustre clear
_exptl_crystal_colour_primary yellow
_exptl_crystal_density_diffrn 2.740
_exptl_crystal_description cylindrically
_exptl_crystal_F_000 673.490
_exptl_crystal_size_max 0.62
_exptl_crystal_size_mid 0.33
_exptl_crystal_size_min 0.3
_refine_diff_density_max 1.7194
_refine_diff_density_min -1.3787
_refine_diff_density_rms 0.1842
_refine_ls_d_res_high 0.5408
_refine_ls_d_res_low 6.1719
_refine_ls_extinction_coef 0.0030(5)
_refine_ls_extinction_expression Fc^*^=kFc[1+0.001xFc^2^\l^3^/sin(2\q)]^-1/4^
_refine_ls_goodness_of_fit_ref 1.0553
_refine_ls_hydrogen_treatment undef
_refine_ls_matrix_type full
_refine_ls_number_constraints 0
_refine_ls_number_parameters 110
_refine_ls_number_reflns 5811
_refine_ls_number_restraints 0
_refine_ls_restrained_S_all 1.0553
_refine_ls_R_factor_all 0.0441
_refine_ls_R_factor_gt 0.0352
_refine_ls_shift/su_max -0.0001
_refine_ls_shift/su_mean 0.0000
_refine_ls_structure_factor_coef Fsqd
_refine_ls_weighting_details 'w=1/[\s^2^(Fo^2^)+(0.0355P)^2^+0.4124P] where P=(Fo^2^+2Fc^2^)/3'
_refine_ls_weighting_scheme calc
_refine_ls_wR_factor_gt 0.0820
_refine_ls_wR_factor_ref 0.0888
_reflns_Friedel_coverage 0.0
_reflns_limit_h_max 20
_reflns_limit_h_min -21
_reflns_limit_k_max 16
_reflns_limit_k_min 0
_reflns_limit_l_max 16
_reflns_limit_l_min 0
_reflns_number_gt 4838
_reflns_number_total 5811
_reflns_threshold_expression I>=2u(I)
_cod_data_source_file d4dt01730g2.cif
_cod_data_source_block 5
_cod_depositor_comments 'Adding full bibliography for 7716503--7716512.cif.'
_cod_database_code 7716511
_chemical_oxdiff_formula 'C Cl F3 Se'
_olex2_refinement_description
;
;
_olex2_refine_details
;
Refinement using NoSpherA2, an implementation of
NOn-SPHERical Atom-form-factors in Olex2.
Please cite:
F. Kleemiss et al. Chem. Sci. DOI 10.1039/D0SC05526C - 2021
NoSpherA2 implementation of HAR makes use of
tailor-made aspherical atomic form factors calculated
on-the-fly from a Hirshfeld-partitioned electron density (ED) - not from
spherical-atom form factors.

The ED is calculated from a gaussian basis set single determinant SCF
wavefunction - either Hartree-Fock or DFT using selected funtionals
 - for a fragment of the crystal.
This fragment can be embedded in an electrostatic crystal field by employing cluster charges
or modelled using implicit solvation models, depending on the software used.
The following options were used:
   SOFTWARE:       ORCA 5.0
   PARTITIONING:   NoSpherA2
   INT ACCURACY:   Normal
   METHOD:         M062X
   BASIS SET:      def2-TZVPP
   CHARGE:         0
   MULTIPLICITY:   1
   DATE:           2023-12-08_10-59-11
;
_olex2_date_sample_data_collection 2023-12-07
_olex2_submission_special_instructions 'No special instructions were received'
_oxdiff_exptl_absorpt_empirical_details
;
Empirical correction (ABSPACK) includes:
- Absorption correction using spherical harmonics
- Frame scaling
;
_oxdiff_exptl_absorpt_empirical_full_max 40.993
_oxdiff_exptl_absorpt_empirical_full_min 0.506
_oxdiff_exptl_absorpt_spherical_max 0.126
_oxdiff_exptl_absorpt_spherical_min 0.079

loop_
_space_group_symop_id
_space_group_symop_operation_xyz
1 x,y,z
2 -x,y+1/2,-z+1/2
3 -x,-y,-z
4 x,-y-1/2,z-1/2

loop_
_atom_site_label
_atom_site_type_symbol
_atom_site_fract_x
_atom_site_fract_y
_atom_site_fract_z
_atom_site_U_iso_or_equiv
_atom_site_adp_type
_atom_site_occupancy
_atom_site_refinement_flags_posn
Se1 Se 0.857551(14) 0.51919(2) 0.76573(2) 0.02230(5) Uani 1.000000 .
Cl1 Cl 0.95439(4) 0.32461(6) 0.88885(6) 0.02921(9) Uani 1.000000 .
F1 F 0.74603(14) 0.28797(18) 0.57116(19) 0.0404(3) Uani 1.000000 .
F2 F 0.66799(12) 0.3260(2) 0.75347(17) 0.0389(3) Uani 1.000000 .
F3 F 0.63949(11) 0.49074(16) 0.57047(16) 0.0335(3) Uani 1.000000 .
C1 C 0.71850(15) 0.3954(2) 0.6589(2) 0.0237(3) Uani 1.000000 .
Se2 Se 0.749039(16) 0.86323(2) 0.63255(2) 0.02379(5) Uani 1.000000 .
Cl2 Cl 0.85171(4) 0.93145(6) 0.85715(6) 0.02920(9) Uani 1.000000 .
F4 F 0.56548(13) 0.99121(16) 0.72826(18) 0.0357(3) Uani 1.000000 .
F5 F 0.51430(11) 0.81111(19) 0.56031(15) 0.0361(3) Uani 1.000000 .
F6 F 0.59863(11) 0.75511(16) 0.79569(15) 0.0307(2) Uani 1.000000 .
C2 C 0.59636(15) 0.8558(2) 0.6845(2) 0.0236(3) Uani 1.000000 .

loop_
_atom_site_aniso_label
_atom_site_aniso_U_11
_atom_site_aniso_U_22
_atom_site_aniso_U_33
_atom_site_aniso_U_12
_atom_site_aniso_U_13
_atom_site_aniso_U_23
Se1 0.01737(7) 0.02102(8) 0.02689(9) -0.00003(5) 0.00339(6) 0.00049(5)
Cl1 0.02210(16) 0.02494(19) 0.0380(2) 0.00231(14) 0.00405(15) 0.00582(16)
F1 0.0387(7) 0.0374(7) 0.0434(8) -0.0023(6) 0.0087(6) -0.0166(6)
F2 0.0257(5) 0.0523(9) 0.0390(7) -0.0111(6) 0.0097(5) 0.0103(6)
F3 0.0242(5) 0.0380(7) 0.0326(6) -0.0015(5) -0.0016(5) 0.0032(5)
C1 0.0196(6) 0.0265(7) 0.0245(7) -0.0029(5) 0.0053(5) -0.0010(6)
Se2 0.02314(8) 0.02708(9) 0.02372(9) 0.00096(6) 0.01075(6) 0.00161(6)
Cl2 0.02571(17) 0.0280(2) 0.0340(2) -0.00495(15) 0.00829(15) -0.00708(16)
F4 0.0340(6) 0.0339(6) 0.0428(8) 0.0111(5) 0.0168(6) -0.0022(5)
F5 0.0238(5) 0.0548(9) 0.0277(6) 0.0009(5) 0.0038(4) -0.0051(6)
F6 0.0260(5) 0.0370(7) 0.0313(6) -0.0017(4) 0.0116(4) 0.0091(5)
C2 0.0206(6) 0.0284(8) 0.0227(7) 0.0017(5) 0.0074(5) 0.0019(6)

loop_
_atom_type_symbol
_atom_type_scat_dispersion_real
_atom_type_scat_dispersion_imag
_atom_type_scat_source
_atom_type_scat_dispersion_source
C 0.00313 0.00162 'NoSpherA2: Chem.Sci. 2021, DOI:10.1039/D0SC05526C' 'Brennan, Cowan, Rev. Sci. Instrum., 1992, 63, 850'
Cl 0.14908 0.15974 'NoSpherA2: Chem.Sci. 2021, DOI:10.1039/D0SC05526C' 'Brennan, Cowan, Rev. Sci. Instrum., 1992, 63, 850'
F 0.01756 0.01033 'NoSpherA2: Chem.Sci. 2021, DOI:10.1039/D0SC05526C' 'Brennan, Cowan, Rev. Sci. Instrum., 1992, 63, 850'
Se -0.09313 2.23705 'NoSpherA2: Chem.Sci. 2021, DOI:10.1039/D0SC05526C' 'Brennan, Cowan, Rev. Sci. Instrum., 1992, 63, 850'

loop_
_exptl_crystal_face_index_h
_exptl_crystal_face_index_k
_exptl_crystal_face_index_l
_exptl_crystal_face_perp_dist
4 10 -8 0.2967
-4 -10 8 0.2967
2 8 9 0.1543
-1 -7 -10 0.1773
-16 3 3 0.1229
16 -2 -3 0.1690
-13 -2 -4 0.1181
13 3 4 0.1726
3 -8 -10 0.1541
-8 9 8 0.1088

loop_
_geom_angle_atom_site_label_1
_geom_angle_atom_site_label_2
_geom_angle_atom_site_label_3
_geom_angle
_geom_angle_site_symmetry_1
_geom_angle_site_symmetry_3
_geom_angle_publ_flag
C1 Se1 Cl1 94.05(6) . . ?
F1 C1 Se1 112.34(12) . . ?
F2 C1 Se1 112.54(13) . . ?
F2 C1 F1 107.42(18) . . ?
F3 C1 Se1 107.34(13) . . ?
F3 C1 F1 108.38(16) . . ?
F3 C1 F2 108.71(15) . . ?
C2 Se2 Cl2 94.75(6) . . ?
F4 C2 Se2 112.55(13) . . ?
F5 C2 Se2 107.02(12) . . ?
F5 C2 F4 109.02(16) . . ?
F6 C2 Se2 112.06(12) . . ?
F6 C2 F4 107.68(16) . . ?
F6 C2 F5 108.40(16) . . ?

loop_
_geom_bond_atom_site_label_1
_geom_bond_atom_site_label_2
_geom_bond_distance
_geom_bond_site_symmetry_2
_geom_bond_publ_flag
Se1 Cl1 2.1673(5) . ?
Se1 C1 1.9661(17) . ?
F1 C1 1.326(2) . ?
F2 C1 1.318(2) . ?
F3 C1 1.333(2) . ?
Se2 Cl2 2.1510(5) . ?
Se2 C2 1.9673(17) . ?
F4 C2 1.324(2) . ?
F5 C2 1.323(2) . ?
F6 C2 1.334(2) . ?

loop_
_exptl_oxdiff_crystal_face_indexfrac_h
_exptl_oxdiff_crystal_face_indexfrac_k
_exptl_oxdiff_crystal_face_indexfrac_l
_exptl_oxdiff_crystal_face_x
_exptl_oxdiff_crystal_face_y
_exptl_oxdiff_crystal_face_z
3.6569 9.6253 -7.9333 -0.0086 0.0120 0.9999
-3.6569 -9.6253 7.9333 0.0086 -0.0120 -0.9999
1.8023 7.5582 9.2402 -0.4774 0.8776 0.0440
-1.4059 -6.5164 -10.1062 0.4767 -0.8767 0.0645
-16.0465 2.6663 3.0139 0.8783 0.4777 -0.0223
16.1508 -2.3270 -3.2929 -0.8770 -0.4769 0.0575
-12.8982 -2.4616 -4.4709 0.9724 -0.2326 0.0188
13.2258 3.4419 3.6207 -0.9690 0.2320 0.0849
3.3391 -7.7718 -9.9377 0.1830 -0.9831 -0.0090
-7.5940 8.5150 8.4506 0.1291 0.9850 0.1145
